data_4120683
loop_
_publ_author_name
'Chuprakov, Stepan'
'Worrell, Brady T.'
'Selander, Nicklas'
'Sit, Rakesh K.'
'Fokin, Valery V.'

_publ_section_title
;
 Stereoselective 1,3-Insertions of Rhodium(II) Azavinyl Carbenes.
;
_journal_issue 1
_journal_name_full 'Journal of the American Chemical Society'
_journal_page_first 195
_journal_page_last 202
_journal_paper_doi 10.1021/ja408185c
_journal_volume 136
_journal_year 2014
_chemical_formula_moiety 'C26 H25 N O3 S, C H2 Cl2'
_chemical_formula_sum 'C27 H27 Cl2 N O3 S'
_chemical_formula_weight 516.45
_chemical_name_systematic
; 
 ? 
;
_space_group_crystal_system triclinic
_space_group_IT_number 2
_space_group_name_Hall '-P 1'
_space_group_name_H-M_alt 'P -1'
_symmetry_space_group_name_Hall '-P 1'
_symmetry_space_group_name_H-M 'P -1'
_atom_sites_solution_hydrogens mixed
_atom_sites_solution_primary direct
_atom_sites_solution_secondary difmap
_audit_creation_method SHELXL-2012
_cell_angle_alpha 74.312(3)
_cell_angle_beta 71.548(3)
_cell_angle_gamma 79.440(3)
_cell_formula_units_Z 2
_cell_length_a 10.5744(7)
_cell_length_b 10.7434(7)
_cell_length_c 12.6461(9)
_cell_measurement_reflns_used 9944
_cell_measurement_temperature 100(2)
_cell_measurement_theta_max 26.40
_cell_measurement_theta_min 2.59
_cell_volume 1304.51(16)
_computing_cell_refinement 'Bruker SAINT'
_computing_data_collection 'Bruker APEX2'
_computing_data_reduction 'Bruker SAINT'
_computing_molecular_graphics 'Bruker SHELXTL'
_computing_publication_material 'Bruker SHELXTL'
_computing_structure_refinement 'SHELXL-2012 (Sheldrick, 2012)'
_computing_structure_solution 'SHELXS-97 (Sheldrick, 2008)'
_diffrn_ambient_temperature 100(2)
_diffrn_detector_area_resol_mean '512 x 512'
_diffrn_measured_fraction_theta_full 0.997
_diffrn_measured_fraction_theta_max 0.996
_diffrn_measurement_device_type 'Bruker APEX-II CCD'
_diffrn_measurement_method '\f and \w scans'
_diffrn_radiation_type MoK\a
_diffrn_radiation_wavelength 0.71073
_diffrn_reflns_av_R_equivalents 0.0228
_diffrn_reflns_av_unetI/netI 0.0181
_diffrn_reflns_Laue_measured_fraction_full 0.997
_diffrn_reflns_Laue_measured_fraction_max 0.996
_diffrn_reflns_limit_h_max 13
_diffrn_reflns_limit_h_min -13
_diffrn_reflns_limit_k_max 13
_diffrn_reflns_limit_k_min -13
_diffrn_reflns_limit_l_max 15
_diffrn_reflns_limit_l_min -15
_diffrn_reflns_number 27915
_diffrn_reflns_point_group_measured_fraction_full 0.997
_diffrn_reflns_point_group_measured_fraction_max 0.996
_diffrn_reflns_theta_full 25.000
_diffrn_reflns_theta_max 26.437
_diffrn_reflns_theta_min 2.321
_diffrn_source 'fine-focus sealed tube'
_exptl_absorpt_coefficient_mu 0.358
_exptl_absorpt_correction_T_max 0.7454
_exptl_absorpt_correction_T_min 0.6969
_exptl_absorpt_correction_type multi-scan
_exptl_absorpt_process_details SADABS
_exptl_crystal_colour Colorless
_exptl_crystal_density_diffrn 1.315
_exptl_crystal_density_meas ?
_exptl_crystal_description Block
_exptl_crystal_F_000 540
_exptl_crystal_size_max 0.150
_exptl_crystal_size_mid 0.130
_exptl_crystal_size_min 0.110
_refine_diff_density_max 0.994
_refine_diff_density_min -0.797
_refine_diff_density_rms 0.059
_refine_ls_extinction_method none
_refine_ls_goodness_of_fit_ref 1.021
_refine_ls_hydrogen_treatment mixed
_refine_ls_matrix_type full
_refine_ls_number_parameters 314
_refine_ls_number_reflns 5353
_refine_ls_number_restraints 0
_refine_ls_restrained_S_all 1.021
_refine_ls_R_factor_all 0.0490
_refine_ls_R_factor_gt 0.0429
_refine_ls_shift/su_max 0.001
_refine_ls_shift/su_mean 0.000
_refine_ls_structure_factor_coef Fsqd
_refine_ls_weighting_details
; 
 w=1/[\s^2^(Fo^2^)+(0.0480P)^2^+1.6646P] 
 where P=(Fo^2^+2Fc^2^)/3 
;
_refine_ls_weighting_scheme calc
_refine_ls_wR_factor_gt 0.1069
_refine_ls_wR_factor_ref 0.1116
_reflns_Friedel_coverage 0.000
_reflns_number_gt 4742
_reflns_number_total 5353
_reflns_threshold_expression 'I > 2\s(I)'
_cod_data_source_file ja408185c_si_004.cif
_cod_data_source_block fokin23
_cod_depositor_comments
;
The following automatic conversions were performed:

'_exptl_crystal_density_meas' value 'not measured' was changed to '?'
- the value is perceived as not measured.

Automatic conversion script
Id: cif_fix_values 3008 2015-01-20 13:52:24Z robertas 
;
_cod_database_code 4120683
_shelx_space_group_comment
; 
The symmetry employed for this shelxl refinement is uniquely defined 
by the following loop, which should always be used as a source of 
symmetry information in preference to the above space-group names. 
They are only intended as comments. 
;
_shelx_estimated_absorpt_t_min 0.948
_shelx_estimated_absorpt_t_max 0.962
_shelxl_version_number 2012-6

loop_
_space_group_symop_operation_xyz
'x, y, z'
'-x, -y, -z'

loop_
_atom_site_label
_atom_site_type_symbol
_atom_site_fract_x
_atom_site_fract_y
_atom_site_fract_z
_atom_site_U_iso_or_equiv
_atom_site_adp_type
_atom_site_occupancy
_atom_site_site_symmetry_order
_atom_site_calc_flag
_atom_site_refinement_flags_posn
_atom_site_refinement_flags_adp
S1 S 0.88470(4) 0.85774(4) 0.96711(4) 0.01148(11) Uani 1 1 d . .
O1 O 1.21572(14) 0.85904(13) 0.76429(11) 0.0212(3) Uani 1 1 d . .
O2 O 0.82401(12) 0.95442(12) 1.03323(11) 0.0163(3) Uani 1 1 d . .
O3 O 0.83278(12) 0.73421(12) 1.00152(11) 0.0173(3) Uani 1 1 d . .
N1 N 1.03818(15) 0.82931(14) 0.97231(13) 0.0126(3) Uani 1 1 d . .
H1 H 1.075(2) 0.895(2) 0.960(2) 0.020(6) Uiso 1 1 d . .
C1 C 1.4856(2) 0.86301(18) 0.96631(19) 0.0217(4) Uani 1 1 d . .
H1A H 1.5212 0.9162 0.8894 0.033 Uiso 1 1 calc R U
H1B H 1.5526 0.8459 1.0086 0.033 Uiso 1 1 calc R U
H1C H 1.4038 0.9096 1.0069 0.033 Uiso 1 1 calc R U
C2 C 1.45348(18) 0.73624(17) 0.95713(15) 0.0145(4) Uani 1 1 d . .
C3 C 1.33248(18) 0.70162(16) 0.99773(15) 0.0132(3) Uani 1 1 d . .
C4 C 1.20969(17) 0.66847(16) 1.02987(15) 0.0115(3) Uani 1 1 d . .
C5 C 1.12820(17) 0.71552(16) 0.94337(14) 0.0118(3) Uani 1 1 d . .
H5 H 1.0736 0.6454 0.9502 0.014 Uiso 1 1 calc R U
C6 C 1.22068(17) 0.74848(17) 0.82030(15) 0.0135(3) Uani 1 1 d . .
C7 C 1.31302(17) 0.64147(17) 0.77266(15) 0.0137(3) Uani 1 1 d . .
C8 C 1.40722(19) 0.67467(19) 0.66614(16) 0.0187(4) Uani 1 1 d . .
H8 H 1.4126 0.7634 0.6272 0.022 Uiso 1 1 calc R U
C9 C 1.49265(19) 0.5784(2) 0.61746(16) 0.0225(4) Uani 1 1 d . .
H9 H 1.5563 0.6011 0.5449 0.027 Uiso 1 1 calc R U
C10 C 1.4856(2) 0.4490(2) 0.67415(17) 0.0226(4) Uani 1 1 d . .
H10 H 1.5442 0.3832 0.6402 0.027 Uiso 1 1 calc R U
C11 C 1.39334(19) 0.41504(19) 0.78034(17) 0.0187(4) Uani 1 1 d . .
H11 H 1.3891 0.3262 0.8192 0.022 Uiso 1 1 calc R U
C12 C 1.30702(18) 0.51120(18) 0.82988(15) 0.0150(4) Uani 1 1 d . .
H12 H 1.2440 0.4881 0.9027 0.018 Uiso 1 1 calc R U
C13 C 1.56839(18) 0.65135(18) 0.89656(17) 0.0183(4) Uani 1 1 d . .
H13A H 1.5368 0.5700 0.8993 0.028 Uiso 1 1 calc R U
H13B H 1.6398 0.6321 0.9345 0.028 Uiso 1 1 calc R U
H13C H 1.6032 0.6969 0.8166 0.028 Uiso 1 1 calc R U
C14 C 1.14634(17) 0.59411(16) 1.14714(15) 0.0125(3) Uani 1 1 d . .
C15 C 1.02081(19) 0.54953(18) 1.17730(16) 0.0181(4) Uani 1 1 d . .
H15 H 0.9719 0.5689 1.1224 0.022 Uiso 1 1 calc R U
C16 C 0.9665(2) 0.4769(2) 1.28713(17) 0.0228(4) Uani 1 1 d . .
H16 H 0.8809 0.4475 1.3066 0.027 Uiso 1 1 calc R U
C17 C 1.0366(2) 0.44747(19) 1.36813(16) 0.0221(4) Uani 1 1 d . .
H17 H 1.0003 0.3964 1.4425 0.027 Uiso 1 1 calc R U
C18 C 1.1601(2) 0.49313(19) 1.33971(16) 0.0207(4) Uani 1 1 d . .
H18 H 1.2080 0.4744 1.3953 0.025 Uiso 1 1 calc R U
C19 C 1.21435(18) 0.56590(18) 1.23091(16) 0.0170(4) Uani 1 1 d . .
H19 H 1.2989 0.5971 1.2128 0.020 Uiso 1 1 calc R U
C20 C 0.87399(17) 0.92910(17) 0.82720(15) 0.0144(3) Uani 1 1 d . .
C21 C 0.8776(2) 1.0625(2) 0.78548(18) 0.0256(4) Uani 1 1 d . .
H21 H 0.8925 1.1141 0.8298 0.031 Uiso 1 1 calc R U
C22 C 0.8593(2) 1.1188(2) 0.67861(19) 0.0320(5) Uani 1 1 d . .
H22 H 0.8627 1.2098 0.6494 0.038 Uiso 1 1 calc R U
C23 C 0.8360(2) 1.0453(2) 0.61321(18) 0.0303(5) Uani 1 1 d . .
C24 C 0.8354(2) 0.9118(2) 0.65589(19) 0.0318(5) Uani 1 1 d . .
H24 H 0.8216 0.8600 0.6112 0.038 Uiso 1 1 calc R U
C25 C 0.8546(2) 0.8529(2) 0.76207(17) 0.0226(4) Uani 1 1 d . .
H25 H 0.8546 0.7614 0.7901 0.027 Uiso 1 1 calc R U
C26 C 0.8104(3) 1.1085(3) 0.4985(2) 0.0505(8) Uani 1 1 d . .
H26A H 0.7290 1.0796 0.4958 0.076 Uiso 1 1 calc R U
H26B H 0.8868 1.0836 0.4373 0.076 Uiso 1 1 calc R U
H26C H 0.7987 1.2032 0.4881 0.076 Uiso 1 1 calc R U
Cl1S Cl 1.43812(8) 1.11145(8) 0.66811(8) 0.0639(2) Uani 1 1 d . .
Cl2S Cl 1.21321(9) 1.23494(8) 0.57720(6) 0.0576(2) Uani 1 1 d . .
C1S C 1.2651(3) 1.1573(2) 0.69988(19) 0.0351(5) Uani 1 1 d . .
H1SA H 1.2400 1.2166 0.7528 0.042 Uiso 1 1 calc R U
H1SB H 1.2174 1.0790 0.7395 0.042 Uiso 1 1 calc R U

loop_
_atom_site_aniso_label
_atom_site_aniso_U_11
_atom_site_aniso_U_22
_atom_site_aniso_U_33
_atom_site_aniso_U_23
_atom_site_aniso_U_13
_atom_site_aniso_U_12
S1 0.0099(2) 0.0118(2) 0.0119(2) -0.00045(15) -0.00402(15) -0.00099(15)
O1 0.0261(7) 0.0157(7) 0.0177(7) 0.0021(5) -0.0055(6) -0.0027(5)
O2 0.0143(6) 0.0181(6) 0.0154(6) -0.0046(5) -0.0036(5) 0.0010(5)
O3 0.0134(6) 0.0153(6) 0.0219(7) 0.0010(5) -0.0064(5) -0.0042(5)
N1 0.0114(7) 0.0102(7) 0.0178(8) -0.0025(6) -0.0072(6) -0.0006(6)
C1 0.0169(9) 0.0159(9) 0.0347(11) -0.0056(8) -0.0102(8) -0.0027(7)
C2 0.0129(8) 0.0134(8) 0.0178(9) -0.0015(7) -0.0075(7) -0.0004(7)
C3 0.0179(9) 0.0099(8) 0.0128(8) -0.0027(6) -0.0076(7) 0.0022(6)
C4 0.0118(8) 0.0103(8) 0.0135(8) -0.0032(6) -0.0054(7) 0.0001(6)
C5 0.0114(8) 0.0112(8) 0.0132(8) -0.0020(6) -0.0049(6) -0.0007(6)
C6 0.0139(8) 0.0156(9) 0.0129(8) -0.0007(7) -0.0072(7) -0.0043(7)
C7 0.0129(8) 0.0181(9) 0.0124(8) -0.0033(7) -0.0064(7) -0.0029(7)
C8 0.0170(9) 0.0245(10) 0.0139(9) 0.0006(7) -0.0063(7) -0.0049(7)
C9 0.0169(9) 0.0361(11) 0.0131(9) -0.0057(8) -0.0023(7) -0.0024(8)
C10 0.0190(10) 0.0307(11) 0.0221(10) -0.0141(8) -0.0080(8) 0.0037(8)
C11 0.0186(9) 0.0195(9) 0.0216(9) -0.0081(7) -0.0085(7) -0.0006(7)
C12 0.0135(8) 0.0189(9) 0.0147(8) -0.0045(7) -0.0047(7) -0.0045(7)
C13 0.0124(9) 0.0189(9) 0.0227(9) -0.0043(7) -0.0042(7) -0.0011(7)
C14 0.0146(8) 0.0102(8) 0.0131(8) -0.0037(6) -0.0053(7) 0.0022(6)
C15 0.0185(9) 0.0211(9) 0.0157(9) -0.0006(7) -0.0081(7) -0.0045(7)
C16 0.0224(10) 0.0271(10) 0.0185(9) -0.0003(8) -0.0049(8) -0.0104(8)
C17 0.0275(10) 0.0235(10) 0.0126(9) 0.0005(7) -0.0049(8) -0.0041(8)
C18 0.0217(10) 0.0264(10) 0.0143(9) -0.0031(7) -0.0092(7) 0.0017(8)
C19 0.0139(9) 0.0207(9) 0.0170(9) -0.0048(7) -0.0061(7) 0.0004(7)
C20 0.0116(8) 0.0170(9) 0.0131(8) -0.0009(7) -0.0051(7) 0.0010(7)
C21 0.0375(12) 0.0183(10) 0.0199(10) -0.0018(8) -0.0103(9) 0.0000(8)
C22 0.0420(13) 0.0232(11) 0.0217(11) 0.0023(8) -0.0090(9) 0.0075(9)
C23 0.0229(11) 0.0452(13) 0.0175(10) -0.0006(9) -0.0084(8) 0.0045(9)
C24 0.0346(12) 0.0461(14) 0.0210(10) -0.0086(10) -0.0138(9) -0.0081(10)
C25 0.0242(10) 0.0246(10) 0.0210(10) -0.0047(8) -0.0085(8) -0.0048(8)
C26 0.0441(15) 0.077(2) 0.0217(12) 0.0056(12) -0.0172(11) 0.0040(14)
Cl1S 0.0557(5) 0.0434(4) 0.0857(6) -0.0087(4) -0.0180(4) -0.0011(3)
Cl2S 0.0843(6) 0.0562(4) 0.0377(4) 0.0100(3) -0.0322(4) -0.0254(4)
C1S 0.0524(15) 0.0291(12) 0.0225(11) 0.0007(9) -0.0100(10) -0.0124(11)

loop_
_atom_type_symbol
_atom_type_description
_atom_type_scat_dispersion_real
_atom_type_scat_dispersion_imag
_atom_type_scat_source
C C 0.0033 0.0016 'International Tables Vol C Tables 4.2.6.8 and 6.1.1.4'
H H 0.0000 0.0000 'International Tables Vol C Tables 4.2.6.8 and 6.1.1.4'
Cl Cl 0.1484 0.1585 'International Tables Vol C Tables 4.2.6.8 and 6.1.1.4'
N N 0.0061 0.0033 'International Tables Vol C Tables 4.2.6.8 and 6.1.1.4'
O O 0.0106 0.0060 'International Tables Vol C Tables 4.2.6.8 and 6.1.1.4'
S S 0.1246 0.1234 'International Tables Vol C Tables 4.2.6.8 and 6.1.1.4'

loop_
_geom_angle_atom_site_label_1
_geom_angle_atom_site_label_2
_geom_angle_atom_site_label_3
_geom_angle
O3 S1 O2 119.66(8)
O3 S1 N1 106.78(8)
O2 S1 N1 104.78(8)
O3 S1 C20 107.49(8)
O2 S1 C20 106.43(8)
N1 S1 C20 111.74(8)
C5 N1 S1 124.01(12)
C5 N1 H1 115.3(17)
S1 N1 H1 114.0(16)
C2 C1 H1A 109.5
C2 C1 H1B 109.5
H1A C1 H1B 109.5
C2 C1 H1C 109.5
H1A C1 H1C 109.5
H1B C1 H1C 109.5
C3 C2 C1 122.01(17)
C3 C2 C13 121.27(16)
C1 C2 C13 116.71(16)
C2 C3 C4 175.19(18)
C3 C4 C14 122.91(16)
C3 C4 C5 117.53(15)
C14 C4 C5 119.49(15)
N1 C5 C4 107.62(13)
N1 C5 C6 111.07(14)
C4 C5 C6 110.98(14)
N1 C5 H5 109.0
C4 C5 H5 109.0
C6 C5 H5 109.0
O1 C6 C7 121.71(16)
O1 C6 C5 119.64(16)
C7 C6 C5 118.64(14)
C12 C7 C8 119.58(17)
C12 C7 C6 122.33(16)
C8 C7 C6 118.08(16)
C9 C8 C7 120.03(18)
C9 C8 H8 120.0
C7 C8 H8 120.0
C8 C9 C10 120.21(18)
C8 C9 H9 119.9
C10 C9 H9 119.9
C9 C10 C11 120.23(18)
C9 C10 H10 119.9
C11 C10 H10 119.9
C10 C11 C12 119.95(18)
C10 C11 H11 120.0
C12 C11 H11 120.0
C11 C12 C7 119.99(17)
C11 C12 H12 120.0
C7 C12 H12 120.0
C2 C13 H13A 109.5
C2 C13 H13B 109.5
H13A C13 H13B 109.5
C2 C13 H13C 109.5
H13A C13 H13C 109.5
H13B C13 H13C 109.5
C15 C14 C19 118.12(16)
C15 C14 C4 122.36(16)
C19 C14 C4 119.51(16)
C16 C15 C14 120.66(17)
C16 C15 H15 119.7
C14 C15 H15 119.7
C17 C16 C15 120.40(18)
C17 C16 H16 119.8
C15 C16 H16 119.8
C16 C17 C18 119.39(18)
C16 C17 H17 120.3
C18 C17 H17 120.3
C19 C18 C17 120.50(18)
C19 C18 H18 119.8
C17 C18 H18 119.8
C18 C19 C14 120.90(17)
C18 C19 H19 119.5
C14 C19 H19 119.5
C25 C20 C21 120.71(18)
C25 C20 S1 119.63(14)
C21 C20 S1 119.56(14)
C22 C21 C20 119.0(2)
C22 C21 H21 120.5
C20 C21 H21 120.5
C21 C22 C23 121.4(2)
C21 C22 H22 119.3
C23 C22 H22 119.3
C22 C23 C24 118.47(19)
C22 C23 C26 121.0(2)
C24 C23 C26 120.5(2)
C25 C24 C23 121.3(2)
C25 C24 H24 119.4
C23 C24 H24 119.4
C24 C25 C20 119.09(19)
C24 C25 H25 120.5
C20 C25 H25 120.5
C23 C26 H26A 109.5
C23 C26 H26B 109.5
H26A C26 H26B 109.5
C23 C26 H26C 109.5
H26A C26 H26C 109.5
H26B C26 H26C 109.5
Cl1S C1S Cl2S 112.50(14)
Cl1S C1S H1SA 109.1
Cl2S C1S H1SA 109.1
Cl1S C1S H1SB 109.1
Cl2S C1S H1SB 109.1
H1SA C1S H1SB 107.8

loop_
_geom_bond_atom_site_label_1
_geom_bond_atom_site_label_2
_geom_bond_distance
S1 O3 1.4337(13)
S1 O2 1.4407(13)
S1 N1 1.6145(15)
S1 C20 1.7586(18)
O1 C6 1.209(2)
N1 C5 1.459(2)
N1 H1 0.82(2)
C1 C2 1.504(2)
C1 H1A 0.9800
C1 H1B 0.9800
C1 H1C 0.9800
C2 C3 1.302(3)
C2 C13 1.509(2)
C3 C4 1.317(3)
C4 C14 1.488(2)
C4 C5 1.527(2)
C5 C6 1.539(2)
C5 H5 1.0000
C6 C7 1.493(2)
C7 C12 1.394(3)
C7 C8 1.398(3)
C8 C9 1.384(3)
C8 H8 0.9500
C9 C10 1.385(3)
C9 H9 0.9500
C10 C11 1.387(3)
C10 H10 0.9500
C11 C12 1.391(3)
C11 H11 0.9500
C12 H12 0.9500
C13 H13A 0.9800
C13 H13B 0.9800
C13 H13C 0.9800
C14 C15 1.397(3)
C14 C19 1.400(2)
C15 C16 1.393(3)
C15 H15 0.9500
C16 C17 1.385(3)
C16 H16 0.9500
C17 C18 1.385(3)
C17 H17 0.9500
C18 C19 1.384(3)
C18 H18 0.9500
C19 H19 0.9500
C20 C25 1.387(3)
C20 C21 1.390(3)
C21 C22 1.382(3)
C21 H21 0.9500
C22 C23 1.386(3)
C22 H22 0.9500
C23 C24 1.390(3)
C23 C26 1.513(3)
C24 C25 1.382(3)
C24 H24 0.9500
C25 H25 0.9500
C26 H26A 0.9800
C26 H26B 0.9800
C26 H26C 0.9800
Cl1S C1S 1.750(3)
Cl2S C1S 1.753(2)
C1S H1SA 0.9900
C1S H1SB 0.9900

loop_
_geom_hbond_atom_site_label_D
_geom_hbond_atom_site_label_H
_geom_hbond_atom_site_label_A
_geom_hbond_distance_DH
_geom_hbond_distance_HA
_geom_hbond_distance_DA
_geom_hbond_angle_DHA
_geom_hbond_site_symmetry_A
N1 H1 O2 0.82(2) 2.13(2) 2.935(2) 166(2) 2_777
